data_1560283
loop_
_publ_author_name
'Gao, Ying'
'Duan, Fang-Fang'
'Liu, Lin'
'Peng, Xiao-Gang'
'Meng, Xiang-Gao'
'Ruan, Han-Li'

_publ_section_title
;
 Hypothemycin-Type Resorcylic Acid Lactones with Immunosuppressive
 Activities from a <i>Podospora</i> sp.
;
_journal_issue 2
_journal_name_full 'Journal of natural products'
_journal_page_first 483
_journal_page_last 494
_journal_paper_doi 10.1021/acs.jnatprod.0c01344
_journal_volume 84
_journal_year 2021
_chemical_absolute_configuration ad
_chemical_formula_moiety 'C19 H24 O6'
_chemical_formula_sum 'C19 H24 O6'
_chemical_formula_weight 348.38
_space_group_crystal_system orthorhombic
_space_group_IT_number 19
_space_group_name_Hall 'P 2ac 2ab'
_space_group_name_H-M_alt 'P 21 21 21'
_atom_sites_solution_hydrogens geom
_atom_sites_solution_primary dual
_audit_creation_date 2019-07-23
_audit_creation_method
;
Olex2 1.2
(compiled 2018.05.29 svn.r3508 for OlexSys, GUI svn.r5506)
;
_cell_angle_alpha 90
_cell_angle_beta 90
_cell_angle_gamma 90
_cell_formula_units_Z 4
_cell_length_a 5.20899(3)
_cell_length_b 13.13790(8)
_cell_length_c 24.88894(15)
_cell_measurement_reflns_used 14110
_cell_measurement_temperature 100.01(10)
_cell_measurement_theta_max 73.5210
_cell_measurement_theta_min 3.7850
_cell_volume 1703.279(18)
_computing_cell_refinement 'CrysAlisPro 1.171.39.28b (Rigaku OD, 2015)'
_computing_data_collection 'CrysAlisPro 1.171.39.28b (Rigaku OD, 2015)'
_computing_data_reduction 'CrysAlisPro 1.171.39.28b (Rigaku OD, 2015)'
_computing_molecular_graphics 'Olex2 (Dolomanov et al., 2009)'
_computing_publication_material 'Olex2 (Dolomanov et al., 2009)'
_computing_structure_refinement 'XL (Sheldrick, 2008)'
_computing_structure_solution 'XM (Sheldrick, 2008)'
_diffrn_ambient_environment N~2~
_diffrn_ambient_temperature 100.01(10)
_diffrn_detector 'CCD plate'
_diffrn_measured_fraction_theta_full 1.000
_diffrn_measured_fraction_theta_max 0.996
_diffrn_measurement_details
;
List of Runs (angles in degrees, time in seconds):

  # Type    Start    End  Width  t~exp~   \w     \q     \k     \f   Frames
--------------------------------------------------------------------------
  1  \w     -9.00  25.00   0.50    0.50    --    0.00 -82.00 150.00   68
  2  \w    -11.00  22.00   0.50    0.50    --    0.00 -57.00-150.00   66
  3  \w    -11.00  29.00   0.50    0.50    --    0.00 -82.00  90.00   80
  4  \w    -46.00  10.00   0.50    0.50    --    0.00 -77.00  30.00  112
  5  \w     53.00  89.00   0.50    0.50    --    0.00  38.00 -90.00   72
  6  \w    -89.00 -54.00   0.50    0.50    --    0.00 -57.00-150.00   70
  7  \w      7.00  37.00   0.50    0.50    --   94.60 -82.00  90.00   60
  8  \w     94.00 180.00   0.50    0.50    --   94.60  45.00-120.00  172
  9  \w     49.00 126.00   0.50    0.50    --   94.60 -82.00 -90.00  154
 10  \w     62.00 126.00   0.50    0.50    --   94.60 -82.00-180.00  128
 11  \w     80.00 140.00   0.50    0.50    --   94.60  45.00 -90.00  120
 12  \w     14.00 105.00   0.50    0.50    --   94.60 -45.00 -60.00  182
 13  \w      6.00  32.00   0.50    0.50    --   94.60 -82.00   0.00   52
 14  \w     72.00 125.00   0.50    0.50    --   94.60 -82.00   0.00  106
 15  \w     36.00  73.00   0.50    0.50    --   94.60 -45.00 -90.00   74
 16  \w    122.00 181.00   0.50    0.50    --   94.60  30.00-180.00  118
 17  \w     46.00 117.00   0.50    0.50    --   94.60 -61.00 120.00  142
 18  \w      7.00  34.00   0.50    0.50    --   94.60 -61.00 120.00   54
 19  \w     45.00  87.00   0.50    0.50    --   94.60 -30.00-150.00   84
 20  \w     58.00 122.00   0.50    0.50    --   94.60 -82.00  90.00  128
 21  \w     10.00  99.00   0.50    0.50    --   94.60 -61.00  60.00  178
 22  \w     76.00 101.00   0.50    0.50    --   94.60 -82.00 -30.00   50
 23  \w      9.00 118.00   0.50    0.50    --   94.60 -15.00  90.00  218
;
_diffrn_measurement_device 'four-circle diffractometer'
_diffrn_measurement_device_type 'XtaLAB AFC12 (RINC): Kappa single'
_diffrn_measurement_method '\w scans'
_diffrn_orient_matrix_type 'CrysAlisPro convention (1999,Acta A55,543-557)'
_diffrn_orient_matrix_UB_11 0.0858269000
_diffrn_orient_matrix_UB_12 0.0262820000
_diffrn_orient_matrix_UB_13 0.0575982000
_diffrn_orient_matrix_UB_21 0.0086962000
_diffrn_orient_matrix_UB_22 -0.1142037000
_diffrn_orient_matrix_UB_23 0.0139546000
_diffrn_orient_matrix_UB_31 0.2827892000
_diffrn_orient_matrix_UB_32 -0.0044840000
_diffrn_orient_matrix_UB_33 -0.0179061000
_diffrn_radiation_monochromator graphite
_diffrn_radiation_probe x-ray
_diffrn_radiation_type CuK\a
_diffrn_radiation_wavelength 1.54184
_diffrn_reflns_av_R_equivalents 0.0226
_diffrn_reflns_av_unetI/netI 0.0144
_diffrn_reflns_Laue_measured_fraction_full 1.000
_diffrn_reflns_Laue_measured_fraction_max 0.996
_diffrn_reflns_limit_h_max 6
_diffrn_reflns_limit_h_min -3
_diffrn_reflns_limit_k_max 15
_diffrn_reflns_limit_k_min -16
_diffrn_reflns_limit_l_max 30
_diffrn_reflns_limit_l_min -30
_diffrn_reflns_number 16711
_diffrn_reflns_point_group_measured_fraction_full 0.999
_diffrn_reflns_point_group_measured_fraction_max 0.987
_diffrn_reflns_theta_full 67.684
_diffrn_reflns_theta_max 73.828
_diffrn_reflns_theta_min 3.552
_diffrn_source 'fine-focus sealed X-ray tube'
_diffrn_source_type 'Enhance (Cu) X-ray Source'
_exptl_absorpt_coefficient_mu 0.833
_exptl_absorpt_correction_T_max 1.00000
_exptl_absorpt_correction_T_min 0.54440
_exptl_absorpt_correction_type multi-scan
_exptl_absorpt_process_details
;
CrysAlisPro 1.171.39.28b (Rigaku Oxford Diffraction, 2015)
Empirical absorption correction using spherical harmonics,
 implemented in SCALE3 ABSPACK scaling algorithm.
;
_exptl_crystal_colour colourless
_exptl_crystal_colour_primary colourless
_exptl_crystal_density_diffrn 1.359
_exptl_crystal_description needle
_exptl_crystal_F_000 744
_exptl_crystal_size_max 0.3
_exptl_crystal_size_mid 0.2
_exptl_crystal_size_min 0.05
_refine_diff_density_max 0.165
_refine_diff_density_min -0.213
_refine_diff_density_rms 0.031
_refine_ls_abs_structure_details
;
 Flack x determined using 1371 quotients [(I+)-(I-)]/[(I+)+(I-)]
 (Parsons, Flack and Wagner, Acta Cryst. B69 (2013) 249-259).
;
_refine_ls_abs_structure_Flack -0.01(3)
_refine_ls_extinction_coef 0.0030(3)
_refine_ls_extinction_expression Fc^*^=kFc[1+0.001xFc^2^\l^3^/sin(2\q)]^-1/4^
_refine_ls_extinction_method 'SHELXL-2014/7 (Sheldrick 2014'
_refine_ls_goodness_of_fit_ref 1.044
_refine_ls_hydrogen_treatment constr
_refine_ls_matrix_type full
_refine_ls_number_parameters 231
_refine_ls_number_reflns 3423
_refine_ls_number_restraints 0
_refine_ls_restrained_S_all 1.044
_refine_ls_R_factor_all 0.0258
_refine_ls_R_factor_gt 0.0256
_refine_ls_shift/su_max 0.000
_refine_ls_shift/su_mean 0.000
_refine_ls_structure_factor_coef Fsqd
_refine_ls_weighting_details 'w=1/[\s^2^(Fo^2^)+(0.0340P)^2^+0.4064P] where P=(Fo^2^+2Fc^2^)/3'
_refine_ls_weighting_scheme calc
_refine_ls_wR_factor_gt 0.0665
_refine_ls_wR_factor_ref 0.0667
_reflns_Friedel_coverage 0.685
_reflns_Friedel_fraction_full 0.998
_reflns_Friedel_fraction_max 0.975
_reflns_number_gt 3391
_reflns_number_total 3423
_reflns_threshold_expression 'I > 2\s(I)'
_cod_data_source_file np0c01344_si_005.cif
_cod_data_source_block 20190702_tof-93
_cod_depositor_comments 'Adding full bibliography for 1560283--1560291.cif.'
_cod_original_cell_volume 1703.279(17)
_cod_database_code 1560283
_shelx_shelxl_version_number 2014/7
_shelx_space_group_comment
;
The symmetry employed for this shelxl refinement is uniquely defined
by the following loop, which should always be used as a source of
symmetry information in preference to the above space-group names.
They are only intended as comments.
;
_shelx_estimated_absorpt_t_max 0.960
_shelx_estimated_absorpt_t_min 0.788
_reflns_odcompleteness_completeness 99.95
_reflns_odcompleteness_iscentric 1
_reflns_odcompleteness_theta 66.97
_olex2_refinement_description
;
1. Fixed Uiso
 At 1.2 times of:
  All C(H) groups, All C(H,H) groups
 At 1.5 times of:
  All C(H,H,H) groups, All O(H) groups
2.a Ternary CH refined with riding coordinates:
 C3(H3), C7(H7)
2.b Secondary CH2 refined with riding coordinates:
 C4(H4A,H4B), C5(H5A,H5B), C6(H6A,H6B), C9(H9A,H9B), C10(H10A,H10B)
2.c Aromatic/amide H refined with riding coordinates:
 C11(H11), C12(H12), C14(H14), C16(H16)
2.d Idealised Me refined as rotating group:
 C19(H19A,H19B,H19C), C20(H20A,H20B,H20C)
2.e Idealised tetrahedral OH refined as rotating group:
 O3(H3A), O6(H6)
;
_olex2_submission_special_instructions 'No special instructions were received'
_oxdiff_exptl_absorpt_empirical_details
;
Empirical correction (ABSPACK) includes:
- Absorption correction using spherical harmonics
- Frame scaling
;
_oxdiff_exptl_absorpt_empirical_full_max 1.657
_oxdiff_exptl_absorpt_empirical_full_min 0.498

loop_
_space_group_symop_operation_xyz
'x, y, z'
'-x+1/2, -y, z+1/2'
'x+1/2, -y+1/2, -z'
'-x, y+1/2, -z+1/2'

loop_
_atom_site_label
_atom_site_type_symbol
_atom_site_fract_x
_atom_site_fract_y
_atom_site_fract_z
_atom_site_U_iso_or_equiv
_atom_site_adp_type
_atom_site_occupancy
_atom_site_site_symmetry_order
_atom_site_calc_flag
_atom_site_refinement_flags_posn
_atom_site_refinement_flags_adp
_atom_site_refinement_flags_occupancy
_atom_site_disorder_assembly
_atom_site_disorder_group
C1 C 0.7300(3) 0.54415(11) 0.29397(6) 0.0168(3) Uani 1 1 d . . . . .
C3 C 0.9518(3) 0.40586(11) 0.25211(6) 0.0189(3) Uani 1 1 d . . . . .
H3 H 0.7833 0.3734 0.2487 0.023 Uiso 1 1 calc R . . . .
C4 C 1.1447(3) 0.32933(11) 0.27272(6) 0.0194(3) Uani 1 1 d . . . . .
H4A H 1.3087 0.3633 0.2771 0.023 Uiso 1 1 calc R . . . .
H4B H 1.1667 0.2768 0.2457 0.023 Uiso 1 1 calc R . . . .
C5 C 1.0735(3) 0.27887(12) 0.32561(6) 0.0219(3) Uani 1 1 d . . . . .
H5A H 0.9318 0.2324 0.3196 0.026 Uiso 1 1 calc R . . . .
H5B H 1.0165 0.3306 0.3507 0.026 Uiso 1 1 calc R . . . .
C6 C 1.2986(3) 0.22025(12) 0.35035(6) 0.0245(3) Uani 1 1 d . . . . .
H6A H 1.3068 0.1531 0.3343 0.029 Uiso 1 1 calc R . . . .
H6B H 1.4573 0.2554 0.3418 0.029 Uiso 1 1 calc R . . . .
C7 C 1.2779(4) 0.20896(12) 0.41104(7) 0.0266(4) Uani 1 1 d . . . . .
H7 H 1.4326 0.1742 0.4239 0.032 Uiso 1 1 calc R . . . .
C8 C 1.2599(3) 0.31151(11) 0.43967(6) 0.0203(3) Uani 1 1 d . . . . .
C9 C 1.4580(3) 0.39120(11) 0.42652(6) 0.0209(3) Uani 1 1 d . . . . .
H9A H 1.4495 0.4055 0.3883 0.025 Uiso 1 1 calc R . . . .
H9B H 1.6267 0.3632 0.4339 0.025 Uiso 1 1 calc R . . . .
C10 C 1.4314(3) 0.49121(11) 0.45689(6) 0.0215(3) Uani 1 1 d . . . . .
H10A H 1.3927 0.4756 0.4941 0.026 Uiso 1 1 calc R . . . .
H10B H 1.5966 0.5253 0.4563 0.026 Uiso 1 1 calc R . . . .
C11 C 1.2334(4) 0.56433(12) 0.43692(6) 0.0255(4) Uani 1 1 d . . . . .
H11 H 1.2241 0.6251 0.4559 0.031 Uiso 1 1 calc R . . . .
C12 C 1.0720(3) 0.55671(12) 0.39727(7) 0.0249(3) Uani 1 1 d . . . . .
H12 H 1.0791 0.4975 0.3768 0.030 Uiso 1 1 calc R . . . .
C13 C 0.8775(3) 0.63383(11) 0.38167(6) 0.0192(3) Uani 1 1 d . . . . .
C14 C 0.8422(3) 0.71720(13) 0.41536(6) 0.0238(3) Uani 1 1 d . . . . .
H14 H 0.9481 0.7246 0.4452 0.029 Uiso 1 1 calc R . . . .
C15 C 0.6531(3) 0.78982(12) 0.40573(6) 0.0213(3) Uani 1 1 d . . . . .
C16 C 0.4871(3) 0.77966(11) 0.36297(6) 0.0194(3) Uani 1 1 d . . . . .
H16 H 0.3590 0.8277 0.3570 0.023 Uiso 1 1 calc R . . . .
C17 C 0.5142(3) 0.69629(11) 0.32886(6) 0.0171(3) Uani 1 1 d . . . . .
C18 C 0.7128(3) 0.62338(11) 0.33589(6) 0.0162(3) Uani 1 1 d . . . . .
C19 C 1.0290(3) 0.45207(12) 0.19869(6) 0.0232(3) Uani 1 1 d . . . . .
H19A H 1.1900 0.4868 0.2026 0.035 Uiso 1 1 calc GR . . . .
H19B H 0.8998 0.4995 0.1873 0.035 Uiso 1 1 calc GR . . . .
H19C H 1.0459 0.3991 0.1723 0.035 Uiso 1 1 calc GR . . . .
C20 C 0.4509(4) 0.94446(13) 0.43328(8) 0.0350(4) Uani 1 1 d . . . . .
H20A H 0.4783 0.9767 0.3991 0.052 Uiso 1 1 calc GR . . . .
H20B H 0.4617 0.9944 0.4613 0.052 Uiso 1 1 calc GR . . . .
H20C H 0.2841 0.9135 0.4338 0.052 Uiso 1 1 calc GR . . . .
O1 O 0.5622(2) 0.53236(8) 0.25963(4) 0.0240(3) Uani 1 1 d . . . . .
O2 O 0.9402(2) 0.48647(8) 0.29365(4) 0.0178(2) Uani 1 1 d . . . . .
O3 O 1.0632(3) 0.14784(9) 0.42418(5) 0.0375(3) Uani 1 1 d . . . . .
H3A H 0.9787 0.1760 0.4477 0.056 Uiso 1 1 calc GR . . . .
O4 O 1.0932(2) 0.32473(9) 0.47347(4) 0.0255(3) Uani 1 1 d . . . . .
O5 O 0.6431(3) 0.86799(9) 0.44159(5) 0.0309(3) Uani 1 1 d . . . . .
O6 O 0.3407(2) 0.69164(9) 0.28881(4) 0.0227(2) Uani 1 1 d . . . . .
H6 H 0.3622 0.6391 0.2716 0.034 Uiso 1 1 calc GR . . . .

loop_
_atom_site_aniso_label
_atom_site_aniso_U_11
_atom_site_aniso_U_22
_atom_site_aniso_U_33
_atom_site_aniso_U_23
_atom_site_aniso_U_13
_atom_site_aniso_U_12
C1 0.0154(7) 0.0159(6) 0.0191(7) 0.0017(5) 0.0007(6) -0.0012(6)
C3 0.0192(8) 0.0188(7) 0.0187(7) -0.0072(6) -0.0004(6) 0.0006(6)
C4 0.0179(7) 0.0193(7) 0.0210(7) -0.0039(6) 0.0026(6) 0.0006(6)
C5 0.0222(7) 0.0209(7) 0.0226(7) -0.0017(6) 0.0022(6) 0.0017(6)
C6 0.0278(8) 0.0188(7) 0.0269(8) -0.0036(6) -0.0014(7) 0.0056(6)
C7 0.0357(9) 0.0171(7) 0.0271(8) 0.0020(6) -0.0026(7) 0.0030(7)
C8 0.0247(7) 0.0187(7) 0.0175(7) 0.0048(6) -0.0028(6) 0.0042(6)
C9 0.0192(7) 0.0200(7) 0.0234(7) 0.0025(6) 0.0002(6) 0.0045(6)
C10 0.0231(7) 0.0195(7) 0.0218(7) 0.0017(6) -0.0059(6) -0.0015(6)
C11 0.0389(9) 0.0170(7) 0.0207(7) -0.0037(6) -0.0062(7) 0.0076(7)
C12 0.0268(8) 0.0217(7) 0.0262(8) -0.0098(6) -0.0067(7) 0.0080(7)
C13 0.0186(7) 0.0175(7) 0.0213(7) -0.0009(6) 0.0002(6) 0.0003(6)
C14 0.0248(8) 0.0229(8) 0.0238(8) -0.0054(6) -0.0050(6) 0.0035(7)
C15 0.0250(8) 0.0161(7) 0.0229(7) -0.0027(6) 0.0044(6) 0.0008(6)
C16 0.0189(7) 0.0147(6) 0.0247(7) 0.0033(6) 0.0024(6) 0.0039(6)
C17 0.0157(7) 0.0165(6) 0.0189(6) 0.0040(5) 0.0021(5) -0.0012(6)
C18 0.0160(7) 0.0145(6) 0.0180(7) 0.0012(5) 0.0024(6) -0.0012(5)
C19 0.0232(8) 0.0263(8) 0.0201(7) -0.0025(6) -0.0009(6) 0.0001(6)
C20 0.0378(10) 0.0236(8) 0.0434(10) -0.0106(7) -0.0039(9) 0.0127(8)
O1 0.0201(5) 0.0244(6) 0.0273(6) -0.0063(5) -0.0060(5) 0.0022(5)
O2 0.0173(5) 0.0175(5) 0.0186(5) -0.0051(4) -0.0016(4) 0.0025(4)
O3 0.0578(9) 0.0221(6) 0.0325(7) 0.0034(5) 0.0038(7) -0.0120(6)
O4 0.0281(6) 0.0246(6) 0.0239(5) 0.0025(4) 0.0047(5) -0.0010(5)
O5 0.0352(7) 0.0228(6) 0.0347(6) -0.0120(5) -0.0056(5) 0.0112(5)
O6 0.0222(5) 0.0202(5) 0.0256(5) -0.0008(4) -0.0061(5) 0.0050(4)

loop_
_atom_type_symbol
_atom_type_description
_atom_type_scat_dispersion_real
_atom_type_scat_dispersion_imag
_atom_type_scat_source
C C 0.0181 0.0091 'International Tables Vol C Tables 4.2.6.8 and 6.1.1.4'
H H 0.0000 0.0000 'International Tables Vol C Tables 4.2.6.8 and 6.1.1.4'
O O 0.0492 0.0322 'International Tables Vol C Tables 4.2.6.8 and 6.1.1.4'

loop_
_geom_angle_atom_site_label_1
_geom_angle_atom_site_label_2
_geom_angle_atom_site_label_3
_geom_angle
_geom_angle_site_symmetry_1
_geom_angle_site_symmetry_3
_geom_angle_publ_flag
O1 C1 C18 122.40(13) . . ?
O1 C1 O2 120.50(13) . . ?
O2 C1 C18 117.08(12) . . ?
C4 C3 C19 112.83(13) . . ?
O2 C3 C4 105.44(11) . . ?
O2 C3 C19 109.68(12) . . ?
C3 C4 C5 114.97(13) . . ?
C4 C5 C6 112.39(13) . . ?
C7 C6 C5 113.18(14) . . ?
C6 C7 C8 112.43(13) . . ?
O3 C7 C6 109.94(14) . . ?
O3 C7 C8 110.15(14) . . ?
C9 C8 C7 118.03(13) . . ?
O4 C8 C7 119.37(15) . . ?
O4 C8 C9 122.54(14) . . ?
C8 C9 C10 115.46(13) . . ?
C11 C10 C9 116.89(13) . . ?
C12 C11 C10 130.48(15) . . ?
C11 C12 C13 125.96(14) . . ?
C14 C13 C12 118.02(14) . . ?
C14 C13 C18 118.38(13) . . ?
C18 C13 C12 123.46(13) . . ?
C13 C14 C15 121.96(14) . . ?
C16 C15 C14 120.70(14) . . ?
O5 C15 C14 115.54(14) . . ?
O5 C15 C16 123.74(14) . . ?
C15 C16 C17 118.90(14) . . ?
C16 C17 C18 121.94(13) . . ?
O6 C17 C16 114.75(13) . . ?
O6 C17 C18 123.31(13) . . ?
C13 C18 C1 126.38(13) . . ?
C17 C18 C1 115.62(13) . . ?
C17 C18 C13 117.99(13) . . ?
C1 O2 C3 116.41(11) . . ?
C15 O5 C20 117.43(13) . . ?

loop_
_geom_bond_atom_site_label_1
_geom_bond_atom_site_label_2
_geom_bond_distance
_geom_bond_site_symmetry_2
_geom_bond_publ_flag
C1 C18 1.477(2) . ?
C1 O1 1.2322(18) . ?
C1 O2 1.3316(18) . ?
C3 C4 1.511(2) . ?
C3 C19 1.516(2) . ?
C3 O2 1.4813(16) . ?
C4 C5 1.520(2) . ?
C5 C6 1.532(2) . ?
C6 C7 1.521(2) . ?
C7 C8 1.527(2) . ?
C7 O3 1.415(2) . ?
C8 C9 1.506(2) . ?
C8 O4 1.221(2) . ?
C9 C10 1.522(2) . ?
C10 C11 1.495(2) . ?
C11 C12 1.300(2) . ?
C12 C13 1.485(2) . ?
C13 C14 1.392(2) . ?
C13 C18 1.433(2) . ?
C14 C15 1.392(2) . ?
C15 C16 1.378(2) . ?
C15 O5 1.3617(19) . ?
C16 C17 1.393(2) . ?
C17 C18 1.421(2) . ?
C17 O6 1.3469(18) . ?
C20 O5 1.433(2) . ?

loop_
_geom_torsion_atom_site_label_1
_geom_torsion_atom_site_label_2
_geom_torsion_atom_site_label_3
_geom_torsion_atom_site_label_4
_geom_torsion
_geom_torsion_site_symmetry_1
_geom_torsion_site_symmetry_2
_geom_torsion_site_symmetry_3
_geom_torsion_site_symmetry_4
_geom_torsion_publ_flag
C3 C4 C5 C6 -167.70(13) . . . . ?
C4 C3 O2 C1 -158.81(12) . . . . ?
C4 C5 C6 C7 154.92(13) . . . . ?
C5 C6 C7 C8 -57.8(2) . . . . ?
C5 C6 C7 O3 65.33(18) . . . . ?
C6 C7 C8 C9 -51.2(2) . . . . ?
C6 C7 C8 O4 131.46(16) . . . . ?
C7 C8 C9 C10 -179.28(13) . . . . ?
C8 C9 C10 C11 -79.38(18) . . . . ?
C9 C10 C11 C12 1.1(3) . . . . ?
C10 C11 C12 C13 178.41(17) . . . . ?
C11 C12 C13 C14 -7.5(3) . . . . ?
C11 C12 C13 C18 176.85(17) . . . . ?
C12 C13 C14 C15 -175.86(16) . . . . ?
C12 C13 C18 C1 -8.3(2) . . . . ?
C12 C13 C18 C17 172.63(15) . . . . ?
C13 C14 C15 C16 2.1(3) . . . . ?
C13 C14 C15 O5 -179.10(15) . . . . ?
C14 C13 C18 C1 176.11(15) . . . . ?
C14 C13 C18 C17 -3.0(2) . . . . ?
C14 C15 C16 C17 -1.1(2) . . . . ?
C14 C15 O5 C20 -179.90(15) . . . . ?
C15 C16 C17 C18 -2.0(2) . . . . ?
C15 C16 C17 O6 178.81(13) . . . . ?
C16 C15 O5 C20 -1.2(2) . . . . ?
C16 C17 C18 C1 -175.11(13) . . . . ?
C16 C17 C18 C13 4.1(2) . . . . ?
C18 C1 O2 C3 178.68(12) . . . . ?
C18 C13 C14 C15 0.0(2) . . . . ?
C19 C3 C4 C5 -178.68(13) . . . . ?
C19 C3 O2 C1 79.44(15) . . . . ?
O1 C1 C18 C13 170.50(14) . . . . ?
O1 C1 C18 C17 -10.4(2) . . . . ?
O1 C1 O2 C3 -3.02(19) . . . . ?
O2 C1 C18 C13 -11.2(2) . . . . ?
O2 C1 C18 C17 167.85(12) . . . . ?
O2 C3 C4 C5 61.64(16) . . . . ?
O3 C7 C8 C9 -174.16(13) . . . . ?
O3 C7 C8 O4 8.5(2) . . . . ?
O4 C8 C9 C10 -2.0(2) . . . . ?
O5 C15 C16 C17 -179.75(14) . . . . ?
O6 C17 C18 C1 4.0(2) . . . . ?
O6 C17 C18 C13 -176.87(13) . . . . ?
